data_7036666
loop_
_publ_author_name
'Khalimon, Andrey Y.'
'Shaw, Bryan K.'
'Marwitz, Adam J. V.'
'Piers, Warren E.'
'Blackwell, James M.'
'Parvez, Masood'

_publ_section_title
;
 Photo Lewis acid generators: photorelease of B(C6F5)3 and applications to
 catalysis.
;
_journal_issue 41
_journal_name_full 'Dalton transactions (Cambridge, England : 2003)'
_journal_page_first 18196
_journal_page_last 18206
_journal_paper_doi 10.1039/c5dt03008k
_journal_volume 44
_journal_year 2015
_chemical_formula_sum 'C46 H33 B F15 N O2 S'
_chemical_formula_weight 959.60
_chemical_name_systematic
; 
 ? 
;
_space_group_IT_number 14
_symmetry_cell_setting monoclinic
_symmetry_space_group_name_Hall '-P 2yn'
_symmetry_space_group_name_H-M 'P 1 21/n 1'
_atom_sites_solution_hydrogens geom
_atom_sites_solution_primary direct
_atom_sites_solution_secondary difmap
_audit_creation_method SHELXL-97
_audit_update_record
;
2015-07-29 deposited with the CCDC.
2015-09-24 downloaded from the CCDC.
;
_cell_angle_alpha 90.00
_cell_angle_beta 107.65(3)
_cell_angle_gamma 90.00
_cell_formula_units_Z 4
_cell_length_a 13.388(3)
_cell_length_b 20.097(4)
_cell_length_c 16.261(3)
_cell_measurement_reflns_used 8991
_cell_measurement_temperature 150(2)
_cell_measurement_theta_max 27.48
_cell_measurement_theta_min 1.00
_cell_volume 4169.2(16)
_computing_cell_refinement 'Bruker SAINT'
_computing_data_collection 'Bruker APEX2'
_computing_data_reduction 'Bruker SAINT'
_computing_molecular_graphics 'Bruker SHELXTL'
_computing_publication_material 'Bruker SHELXTL'
_computing_structure_refinement 'SHELXL-97 (Sheldrick, 2008)'
_computing_structure_solution 'SHELXD (Schneider & Sheldrick, 2002)'
_diffrn_ambient_temperature 150(2)
_diffrn_measured_fraction_theta_full 0.987
_diffrn_measured_fraction_theta_max 0.987
_diffrn_measurement_device_type 'Bruker APEX2 CCD'
_diffrn_measurement_method ' \w and \f '
_diffrn_radiation_monochromator graphite
_diffrn_radiation_source 'fine-focus sealed tube'
_diffrn_radiation_type MoK\a
_diffrn_radiation_wavelength 0.71073
_diffrn_reflns_av_R_equivalents 0.0205
_diffrn_reflns_av_sigmaI/netI 0.0290
_diffrn_reflns_limit_h_max 17
_diffrn_reflns_limit_h_min -17
_diffrn_reflns_limit_k_max 14
_diffrn_reflns_limit_k_min -26
_diffrn_reflns_limit_l_max 21
_diffrn_reflns_limit_l_min -21
_diffrn_reflns_number 13556
_diffrn_reflns_theta_full 27.48
_diffrn_reflns_theta_max 27.48
_diffrn_reflns_theta_min 1.66
_exptl_absorpt_coefficient_mu 0.187
_exptl_absorpt_correction_T_max 0.9654
_exptl_absorpt_correction_T_min 0.9427
_exptl_absorpt_correction_type multi-scan
_exptl_absorpt_process_details 'SADABS: (Bruker, 2004)'
_exptl_crystal_colour colorless
_exptl_crystal_density_diffrn 1.529
_exptl_crystal_density_method 'not measured'
_exptl_crystal_description block
_exptl_crystal_F_000 1952
_exptl_crystal_size_max 0.32
_exptl_crystal_size_mid 0.21
_exptl_crystal_size_min 0.19
_refine_diff_density_max 0.502
_refine_diff_density_min -0.503
_refine_diff_density_rms 0.137
_refine_ls_extinction_method none
_refine_ls_goodness_of_fit_ref 1.204
_refine_ls_hydrogen_treatment constr
_refine_ls_matrix_type full
_refine_ls_number_parameters 595
_refine_ls_number_reflns 9439
_refine_ls_number_restraints 0
_refine_ls_restrained_S_all 1.204
_refine_ls_R_factor_all 0.0716
_refine_ls_R_factor_gt 0.0562
_refine_ls_shift/su_max 0.000
_refine_ls_shift/su_mean 0.000
_refine_ls_structure_factor_coef Fsqd
_refine_ls_weighting_details 'calc w=1/[\s^2^(Fo^2^)+(0.0814P)^2^+4.0759P] where P=(Fo^2^+2Fc^2^)/3'
_refine_ls_weighting_scheme calc
_refine_ls_wR_factor_gt 0.1540
_refine_ls_wR_factor_ref 0.1806
_reflns_number_gt 8017
_reflns_number_total 9439
_reflns_threshold_expression >2sigma(I)
_cod_data_source_file c5dt03008k2.cif
_cod_data_source_block ak1
_cod_depositor_comments 'Adding full bibliography for 7036666--7036667.cif.'
_cod_original_cell_volume 4169.1(15)
_cod_original_sg_symbol_H-M P2(1)/n
_cod_database_code 7036666

loop_
_symmetry_equiv_pos_as_xyz
'x, y, z'
'-x+1/2, y+1/2, -z+1/2'
'-x, -y, -z'
'x-1/2, -y-1/2, z-1/2'

loop_
_atom_site_label
_atom_site_type_symbol
_atom_site_fract_x
_atom_site_fract_y
_atom_site_fract_z
_atom_site_U_iso_or_equiv
_atom_site_adp_type
_atom_site_occupancy
_atom_site_symmetry_multiplicity
_atom_site_calc_flag
_atom_site_refinement_flags
S1 S 0.11875(5) 0.18472(3) 0.55986(4) 0.02439(15) Uani 1 1 d .
F46 F 0.67359(12) 0.22933(7) 0.28207(10) 0.0292(3) Uani 1 1 d .
F36 F 0.28988(12) 0.32777(8) 0.30981(10) 0.0321(3) Uani 1 1 d .
F45 F 0.86539(12) 0.26619(9) 0.28603(11) 0.0373(4) Uani 1 1 d .
F32 F 0.51141(11) 0.41588(8) 0.15743(10) 0.0290(3) Uani 1 1 d .
F42 F 0.59608(12) 0.45348(7) 0.33133(11) 0.0318(3) Uani 1 1 d .
F26 F 0.42004(13) 0.43608(8) 0.39473(11) 0.0354(4) Uani 1 1 d .
O1 O 0.47032(13) 0.25103(8) 0.28727(11) 0.0221(3) Uani 1 1 d .
F35 F 0.12728(12) 0.38795(9) 0.20015(12) 0.0395(4) Uani 1 1 d .
F33 F 0.34846(14) 0.47646(8) 0.05070(11) 0.0378(4) Uani 1 1 d .
F25 F 0.44423(15) 0.44586(10) 0.56184(13) 0.0467(5) Uani 1 1 d .
F22 F 0.61045(13) 0.23310(8) 0.44662(10) 0.0360(4) Uani 1 1 d .
F44 F 0.92584(13) 0.39624(10) 0.31057(13) 0.0442(4) Uani 1 1 d .
F43 F 0.78874(13) 0.48899(8) 0.33386(12) 0.0417(4) Uani 1 1 d .
F34 F 0.15258(13) 0.46166(9) 0.06709(12) 0.0431(4) Uani 1 1 d .
O2 O 0.47298(14) 0.25608(8) 0.15067(11) 0.0249(4) Uani 1 1 d .
F23 F 0.62529(17) 0.24174(11) 0.61269(11) 0.0524(5) Uani 1 1 d .
N1 N 0.39152(16) 0.16805(10) 0.19425(13) 0.0228(4) Uani 1 1 d .
C51 C 0.23236(19) 0.13631(13) 0.56608(16) 0.0252(5) Uani 1 1 d .
C41 C 0.62238(18) 0.33984(12) 0.30408(15) 0.0227(5) Uani 1 1 d .
C11 C 0.44723(18) 0.22724(11) 0.20752(15) 0.0216(4) Uani 1 1 d .
C45 C 0.79781(19) 0.31254(14) 0.29668(16) 0.0280(5) Uani 1 1 d .
C31 C 0.41064(19) 0.36802(11) 0.24080(16) 0.0231(5) Uani 1 1 d .
C32 C 0.41846(19) 0.40696(12) 0.17264(16) 0.0251(5) Uani 1 1 d .
C36 C 0.3091(2) 0.36335(12) 0.24574(17) 0.0264(5) Uani 1 1 d .
C71 C 0.0198(2) 0.15165(12) 0.46902(16) 0.0267(5) Uani 1 1 d .
C52 C 0.3165(2) 0.16130(14) 0.54277(18) 0.0308(5) Uani 1 1 d .
H52A H 0.3137 0.2045 0.5183 0.037 Uiso 1 1 calc R
C43 C 0.7595(2) 0.42476(13) 0.32129(17) 0.0294(5) Uani 1 1 d .
C34 C 0.2357(2) 0.43157(13) 0.12318(18) 0.0316(6) Uani 1 1 d .
C42 C 0.65985(19) 0.40489(12) 0.31881(16) 0.0257(5) Uani 1 1 d .
C16 C 0.3774(2) 0.13132(13) 0.27126(17) 0.0279(5) Uani 1 1 d .
C61 C 0.1505(2) 0.26463(12) 0.52698(17) 0.0262(5) Uani 1 1 d .
C22 C 0.5632(2) 0.28589(13) 0.47093(17) 0.0299(5) Uani 1 1 d .
C15 C 0.3033(3) 0.07122(14) 0.2422(2) 0.0361(6) Uani 1 1 d .
H15A H 0.3084 0.0430 0.2932 0.043 Uiso 1 1 calc R
H15B H 0.2304 0.0879 0.2207 0.043 Uiso 1 1 calc R
C21 C 0.51055(19) 0.33234(12) 0.40967(16) 0.0245(5) Uani 1 1 d .
C56 C 0.2346(2) 0.07330(13) 0.60199(18) 0.0294(5) Uani 1 1 d .
H56A H 0.1765 0.0572 0.6181 0.035 Uiso 1 1 calc R
C72 C 0.0441(2) 0.12031(14) 0.40131(19) 0.0347(6) Uani 1 1 d .
H72A H 0.1145 0.1163 0.4007 0.042 Uiso 1 1 calc R
B1 B 0.5033(2) 0.32254(13) 0.30671(17) 0.0215(5) Uani 1 1 d .
C26 C 0.4726(2) 0.38618(13) 0.44523(18) 0.0293(5) Uani 1 1 d .
C76 C -0.0819(2) 0.15832(13) 0.47204(18) 0.0295(5) Uani 1 1 d .
H76A H -0.0959 0.1795 0.5196 0.035 Uiso 1 1 calc R
C62 C 0.2159(2) 0.30277(13) 0.59274(17) 0.0302(5) Uani 1 1 d .
H62A H 0.2386 0.2866 0.6503 0.036 Uiso 1 1 calc R
C66 C 0.1143(2) 0.28664(15) 0.44252(18) 0.0321(6) Uani 1 1 d .
H66A H 0.0694 0.2598 0.3986 0.038 Uiso 1 1 calc R
C46 C 0.69675(19) 0.29473(12) 0.29463(15) 0.0240(5) Uani 1 1 d .
C54 C 0.4085(2) 0.05877(14) 0.59123(19) 0.0329(6) Uani 1 1 d .
H54A H 0.4693 0.0320 0.6000 0.039 Uiso 1 1 calc R
C44 C 0.8290(2) 0.37813(15) 0.30964(17) 0.0307(6) Uani 1 1 d .
C25 C 0.4834(2) 0.39212(15) 0.5328(2) 0.0358(6) Uani 1 1 d .
C63 C 0.2475(2) 0.36498(14) 0.5727(2) 0.0354(6) Uani 1 1 d .
H63A H 0.2932 0.3916 0.6165 0.042 Uiso 1 1 calc R
C12 C 0.3861(2) 0.13240(13) 0.11105(17) 0.0292(5) Uani 1 1 d .
C33 C 0.3344(2) 0.43917(13) 0.11497(17) 0.0297(5) Uani 1 1 d .
C65 C 0.1458(2) 0.34981(15) 0.4239(2) 0.0376(6) Uani 1 1 d .
H65A H 0.1217 0.3665 0.3666 0.045 Uiso 1 1 calc R
C35 C 0.2226(2) 0.39421(13) 0.18953(18) 0.0302(5) Uani 1 1 d .
C75 C -0.1631(2) 0.13332(15) 0.40401(19) 0.0353(6) Uani 1 1 d .
H75A H -0.2337 0.1379 0.4041 0.042 Uiso 1 1 calc R
C74 C -0.1408(2) 0.10162(15) 0.33589(19) 0.0395(7) Uani 1 1 d .
H74A H -0.1965 0.0843 0.2896 0.047 Uiso 1 1 calc R
C23 C 0.5736(2) 0.28929(16) 0.55812(18) 0.0374(6) Uani 1 1 d .
C73 C -0.0387(3) 0.09495(16) 0.33446(19) 0.0406(7) Uani 1 1 d .
H73A H -0.0248 0.0729 0.2874 0.049 Uiso 1 1 calc R
C64 C 0.2120(2) 0.38798(15) 0.4885(2) 0.0375(6) Uani 1 1 d .
H64A H 0.2334 0.4306 0.4749 0.045 Uiso 1 1 calc R
C55 C 0.3234(2) 0.03453(14) 0.61374(19) 0.0335(6) Uani 1 1 d .
H55A H 0.3260 -0.0089 0.6373 0.040 Uiso 1 1 calc R
F24 F 0.54197(17) 0.34810(12) 0.67358(12) 0.0573(6) Uani 1 1 d .
C18 C 0.3235(2) 0.17465(14) 0.32327(18) 0.0341(6) Uani 1 1 d .
H18A H 0.3660 0.2144 0.3444 0.051 Uiso 1 1 calc R
H18B H 0.3160 0.1491 0.3724 0.051 Uiso 1 1 calc R
H18C H 0.2541 0.1881 0.2862 0.051 Uiso 1 1 calc R
C13 C 0.3100(2) 0.07328(14) 0.09536(19) 0.0365(6) Uani 1 1 d .
H13A H 0.2373 0.0906 0.0773 0.044 Uiso 1 1 calc R
H13B H 0.3191 0.0464 0.0471 0.044 Uiso 1 1 calc R
C53 C 0.4053(2) 0.12166(15) 0.55605(19) 0.0342(6) Uani 1 1 d .
H53A H 0.4639 0.1379 0.5409 0.041 Uiso 1 1 calc R
C20 C 0.4952(2) 0.10708(15) 0.1142(2) 0.0406(7) Uani 1 1 d .
H20A H 0.5442 0.1446 0.1242 0.061 Uiso 1 1 calc R
H20B H 0.4917 0.0857 0.0592 0.061 Uiso 1 1 calc R
H20C H 0.5194 0.0747 0.1611 0.061 Uiso 1 1 calc R
C14 C 0.3243(3) 0.02847(14) 0.1730(2) 0.0385(7) Uani 1 1 d .
H14A H 0.2744 -0.0093 0.1584 0.046 Uiso 1 1 calc R
H14B H 0.3965 0.0105 0.1927 0.046 Uiso 1 1 calc R
C19 C 0.3427(3) 0.17820(15) 0.03250(17) 0.0384(7) Uani 1 1 d .
H19A H 0.3880 0.2174 0.0384 0.058 Uiso 1 1 calc R
H19B H 0.2716 0.1924 0.0293 0.058 Uiso 1 1 calc R
H19C H 0.3410 0.1540 -0.0203 0.058 Uiso 1 1 calc R
C24 C 0.5328(2) 0.34353(17) 0.58889(18) 0.0403(7) Uani 1 1 d .
C17 C 0.4837(2) 0.10628(14) 0.32960(19) 0.0378(6) Uani 1 1 d .
H17A H 0.5314 0.1441 0.3485 0.057 Uiso 1 1 calc R
H17B H 0.5137 0.0749 0.2974 0.057 Uiso 1 1 calc R
H17C H 0.4739 0.0839 0.3801 0.057 Uiso 1 1 calc R

loop_
_atom_site_aniso_label
_atom_site_aniso_U_11
_atom_site_aniso_U_22
_atom_site_aniso_U_33
_atom_site_aniso_U_23
_atom_site_aniso_U_13
_atom_site_aniso_U_12
S1 0.0228(3) 0.0262(3) 0.0249(3) 0.0015(2) 0.0083(2) 0.0016(2)
F46 0.0272(7) 0.0265(7) 0.0329(8) -0.0040(6) 0.0077(6) 0.0051(6)
F36 0.0254(8) 0.0364(8) 0.0368(9) 0.0043(6) 0.0130(7) 0.0015(6)
F45 0.0235(8) 0.0444(9) 0.0441(9) -0.0016(7) 0.0103(7) 0.0109(7)
F32 0.0259(7) 0.0326(8) 0.0296(8) 0.0031(6) 0.0102(6) 0.0014(6)
F42 0.0298(8) 0.0242(7) 0.0416(9) -0.0064(6) 0.0111(7) 0.0011(6)
F26 0.0330(8) 0.0284(8) 0.0461(10) -0.0098(7) 0.0141(7) 0.0029(6)
O1 0.0239(8) 0.0213(8) 0.0204(8) -0.0016(6) 0.0055(6) 0.0005(6)
F35 0.0218(8) 0.0504(10) 0.0455(10) 0.0009(8) 0.0091(7) 0.0067(7)
F33 0.0437(10) 0.0345(9) 0.0331(9) 0.0099(7) 0.0087(7) 0.0057(7)
F25 0.0436(10) 0.0504(11) 0.0547(11) -0.0315(9) 0.0280(9) -0.0128(8)
F22 0.0402(9) 0.0349(8) 0.0281(8) -0.0007(6) 0.0033(7) 0.0095(7)
F44 0.0208(8) 0.0551(11) 0.0551(11) 0.0063(9) 0.0090(7) -0.0049(7)
F43 0.0336(9) 0.0311(8) 0.0564(11) -0.0008(7) 0.0076(8) -0.0103(7)
F34 0.0326(9) 0.0481(10) 0.0420(10) 0.0075(8) 0.0015(7) 0.0164(7)
O2 0.0265(9) 0.0251(8) 0.0236(8) -0.0009(6) 0.0082(7) -0.0035(7)
F23 0.0607(13) 0.0637(13) 0.0267(9) 0.0096(8) 0.0042(8) -0.0007(10)
N1 0.0250(10) 0.0218(9) 0.0226(10) -0.0012(7) 0.0088(8) -0.0016(8)
C51 0.0213(11) 0.0281(12) 0.0256(12) -0.0015(9) 0.0061(9) 0.0035(9)
C41 0.0214(11) 0.0266(12) 0.0206(11) -0.0015(9) 0.0073(9) 0.0012(9)
C11 0.0211(11) 0.0217(11) 0.0216(11) -0.0012(8) 0.0058(9) 0.0026(8)
C45 0.0207(11) 0.0382(14) 0.0241(12) 0.0014(10) 0.0052(9) 0.0071(10)
C31 0.0228(11) 0.0190(10) 0.0264(12) -0.0049(9) 0.0055(9) 0.0005(8)
C32 0.0253(12) 0.0235(11) 0.0262(12) -0.0041(9) 0.0073(9) 0.0020(9)
C36 0.0264(12) 0.0228(11) 0.0296(13) 0.0000(9) 0.0079(10) 0.0017(9)
C71 0.0270(12) 0.0267(12) 0.0240(12) 0.0033(9) 0.0043(10) 0.0009(9)
C52 0.0298(13) 0.0319(13) 0.0324(14) 0.0042(10) 0.0118(11) 0.0040(10)
C43 0.0276(13) 0.0281(12) 0.0292(13) 0.0017(10) 0.0034(10) -0.0053(10)
C34 0.0272(13) 0.0296(13) 0.0328(14) 0.0003(10) 0.0012(10) 0.0090(10)
C42 0.0233(12) 0.0255(12) 0.0271(12) -0.0009(9) 0.0060(9) 0.0033(9)
C16 0.0341(13) 0.0246(12) 0.0267(12) 0.0031(9) 0.0116(10) -0.0032(10)
C61 0.0245(12) 0.0246(11) 0.0316(13) 0.0034(10) 0.0118(10) 0.0033(9)
C22 0.0304(13) 0.0327(13) 0.0269(13) -0.0038(10) 0.0091(10) -0.0028(10)
C15 0.0467(17) 0.0261(13) 0.0400(15) 0.0004(11) 0.0199(13) -0.0111(11)
C21 0.0219(11) 0.0265(12) 0.0251(12) -0.0055(9) 0.0070(9) -0.0036(9)
C56 0.0254(12) 0.0284(12) 0.0337(14) 0.0000(10) 0.0080(10) -0.0002(10)
C72 0.0370(15) 0.0340(14) 0.0329(14) -0.0023(11) 0.0106(12) 0.0017(11)
B1 0.0207(12) 0.0217(12) 0.0216(12) -0.0026(9) 0.0057(10) 0.0007(9)
C26 0.0268(12) 0.0296(13) 0.0336(14) -0.0086(10) 0.0121(11) -0.0057(10)
C76 0.0269(12) 0.0282(12) 0.0324(14) 0.0048(10) 0.0077(10) 0.0004(10)
C62 0.0329(13) 0.0319(13) 0.0286(13) -0.0003(10) 0.0136(11) -0.0005(10)
C66 0.0251(12) 0.0392(15) 0.0315(14) 0.0080(11) 0.0080(10) 0.0051(10)
C46 0.0237(11) 0.0264(11) 0.0200(11) -0.0014(9) 0.0039(9) 0.0023(9)
C54 0.0235(12) 0.0310(13) 0.0414(15) -0.0054(11) 0.0057(11) 0.0029(10)
C44 0.0184(11) 0.0457(15) 0.0262(13) 0.0035(11) 0.0039(10) -0.0023(10)
C25 0.0302(14) 0.0422(15) 0.0396(16) -0.0207(12) 0.0177(12) -0.0117(12)
C63 0.0370(15) 0.0331(14) 0.0407(16) -0.0019(11) 0.0188(12) -0.0041(11)
C12 0.0357(14) 0.0275(12) 0.0268(13) -0.0069(10) 0.0131(11) -0.0086(10)
C33 0.0334(14) 0.0245(12) 0.0295(13) 0.0007(10) 0.0071(11) 0.0040(10)
C65 0.0278(13) 0.0442(16) 0.0414(16) 0.0187(13) 0.0115(12) 0.0067(11)
C35 0.0216(12) 0.0302(13) 0.0371(14) -0.0049(10) 0.0065(10) 0.0043(9)
C75 0.0279(13) 0.0381(15) 0.0362(15) 0.0080(11) 0.0042(11) -0.0034(11)
C74 0.0407(16) 0.0383(15) 0.0301(14) 0.0047(11) -0.0035(12) -0.0090(12)
C23 0.0372(15) 0.0461(16) 0.0263(13) 0.0002(11) 0.0059(11) -0.0066(12)
C73 0.0521(18) 0.0382(16) 0.0300(14) -0.0042(12) 0.0102(13) -0.0026(13)
C64 0.0331(14) 0.0318(14) 0.0523(18) 0.0110(12) 0.0201(13) 0.0043(11)
C55 0.0292(13) 0.0265(13) 0.0418(15) 0.0020(11) 0.0063(11) 0.0037(10)
F24 0.0620(13) 0.0891(16) 0.0252(9) -0.0170(9) 0.0199(9) -0.0159(11)
C18 0.0427(16) 0.0345(14) 0.0315(14) -0.0006(11) 0.0210(12) -0.0044(11)
C13 0.0434(16) 0.0307(14) 0.0368(15) -0.0073(11) 0.0141(12) -0.0122(12)
C53 0.0237(13) 0.0400(15) 0.0405(15) 0.0001(12) 0.0120(11) 0.0012(11)
C20 0.0439(17) 0.0330(14) 0.0539(19) -0.0124(13) 0.0286(15) -0.0055(12)
C14 0.0450(17) 0.0256(13) 0.0479(17) -0.0056(12) 0.0187(14) -0.0122(11)
C19 0.0499(18) 0.0401(16) 0.0217(13) -0.0058(11) 0.0053(12) -0.0155(13)
C24 0.0396(16) 0.0596(19) 0.0236(13) -0.0132(12) 0.0125(12) -0.0140(14)
C17 0.0457(17) 0.0288(13) 0.0345(15) 0.0075(11) 0.0056(12) 0.0037(12)

loop_
_atom_type_symbol
_atom_type_description
_atom_type_scat_dispersion_real
_atom_type_scat_dispersion_imag
_atom_type_scat_source
C C 0.0033 0.0016 'International Tables Vol C Tables 4.2.6.8 and 6.1.1.4'
H H 0.0000 0.0000 'International Tables Vol C Tables 4.2.6.8 and 6.1.1.4'
B B 0.0013 0.0007 'International Tables Vol C Tables 4.2.6.8 and 6.1.1.4'
N N 0.0061 0.0033 'International Tables Vol C Tables 4.2.6.8 and 6.1.1.4'
O O 0.0106 0.0060 'International Tables Vol C Tables 4.2.6.8 and 6.1.1.4'
F F 0.0171 0.0103 'International Tables Vol C Tables 4.2.6.8 and 6.1.1.4'
S S 0.1246 0.1234 'International Tables Vol C Tables 4.2.6.8 and 6.1.1.4'

loop_
_geom_angle_atom_site_label_1
_geom_angle_atom_site_label_2
_geom_angle_atom_site_label_3
_geom_angle
C51 S1 C61 103.40(12)
C51 S1 C71 104.49(12)
C61 S1 C71 105.74(12)
C11 O1 B1 120.96(19)
C11 N1 C12 115.06(19)
C11 N1 C16 119.1(2)
C12 N1 C16 121.63(19)
C52 C51 C56 121.9(2)
C52 C51 S1 122.5(2)
C56 C51 S1 115.49(19)
C46 C41 C42 113.5(2)
C46 C41 B1 126.7(2)
C42 C41 B1 119.7(2)
O2 C11 O1 122.1(2)
O2 C11 N1 123.3(2)
O1 C11 N1 114.6(2)
F45 C45 C44 119.8(2)
F45 C45 C46 120.4(2)
C44 C45 C46 119.8(2)
C32 C31 C36 113.4(2)
C32 C31 B1 127.5(2)
C36 C31 B1 118.8(2)
F32 C32 C31 121.2(2)
F32 C32 C33 114.7(2)
C31 C32 C33 124.1(2)
F36 C36 C35 115.5(2)
F36 C36 C31 119.9(2)
C35 C36 C31 124.6(2)
C76 C71 C72 122.8(3)
C76 C71 S1 115.2(2)
C72 C71 S1 122.0(2)
C51 C52 C53 118.4(3)
C51 C52 H52A 120.8
C53 C52 H52A 120.8
F43 C43 C44 119.8(2)
F43 C43 C42 121.0(2)
C44 C43 C42 119.2(2)
F34 C34 C35 120.2(2)
F34 C34 C33 120.3(3)
C35 C34 C33 119.5(2)
F42 C42 C43 115.8(2)
F42 C42 C41 119.5(2)
C43 C42 C41 124.7(2)
N1 C16 C17 110.3(2)
N1 C16 C18 112.1(2)
C17 C16 C18 110.3(2)
N1 C16 C15 111.0(2)
C17 C16 C15 108.8(2)
C18 C16 C15 104.2(2)
C66 C61 C62 122.5(2)
C66 C61 S1 122.8(2)
C62 C61 S1 114.69(19)
F22 C22 C23 115.3(2)
F22 C22 C21 119.8(2)
C23 C22 C21 124.9(3)
C14 C15 C16 115.2(2)
C14 C15 H15A 108.5
C16 C15 H15A 108.5
C14 C15 H15B 108.5
C16 C15 H15B 108.5
H15A C15 H15B 107.5
C22 C21 C26 113.2(2)
C22 C21 B1 120.3(2)
C26 C21 B1 126.4(2)
C55 C56 C51 118.6(2)
C55 C56 H56A 120.7
C51 C56 H56A 120.7
C71 C72 C73 117.5(3)
C71 C72 H72A 121.2
C73 C72 H72A 121.2
O1 B1 C41 114.87(19)
O1 B1 C31 106.08(19)
C41 B1 C31 114.2(2)
O1 B1 C21 104.38(19)
C41 B1 C21 103.93(19)
C31 B1 C21 113.10(19)
F26 C26 C25 115.6(2)
F26 C26 C21 120.8(2)
C25 C26 C21 123.6(3)
C71 C76 C75 118.5(3)
C71 C76 H76A 120.7
C75 C76 H76A 120.7
C61 C62 C63 118.8(3)
C61 C62 H62A 120.6
C63 C62 H62A 120.6
C61 C66 C65 117.8(3)
C61 C66 H66A 121.1
C65 C66 H66A 121.1
F46 C46 C41 120.8(2)
F46 C46 C45 115.5(2)
C41 C46 C45 123.7(2)
C53 C54 C55 120.4(3)
C53 C54 H54A 119.8
C55 C54 H54A 119.8
F44 C44 C43 120.4(3)
F44 C44 C45 120.5(2)
C43 C44 C45 119.1(2)
F25 C25 C24 120.1(3)
F25 C25 C26 119.8(3)
C24 C25 C26 120.1(3)
C64 C63 C62 119.6(3)
C64 C63 H63A 120.2
C62 C63 H63A 120.2
N1 C12 C20 109.9(2)
N1 C12 C13 111.4(2)
C20 C12 C13 109.0(2)
N1 C12 C19 111.3(2)
C20 C12 C19 110.0(2)
C13 C12 C19 105.1(2)
F33 C33 C34 120.1(2)
F33 C33 C32 120.6(2)
C34 C33 C32 119.3(2)
C64 C65 C66 120.3(3)
C64 C65 H65A 119.9
C66 C65 H65A 119.9
F35 C35 C34 120.4(2)
F35 C35 C36 120.6(2)
C34 C35 C36 119.0(2)
C74 C75 C76 119.8(3)
C74 C75 H75A 120.1
C76 C75 H75A 120.1
C73 C74 C75 120.8(3)
C73 C74 H74A 119.6
C75 C74 H74A 119.6
F23 C23 C24 120.2(3)
F23 C23 C22 120.9(3)
C24 C23 C22 118.9(3)
C74 C73 C72 120.6(3)
C74 C73 H73A 119.7
C72 C73 H73A 119.7
C65 C64 C63 121.0(3)
C65 C64 H64A 119.5
C63 C64 H64A 119.5
C56 C55 C54 120.3(3)
C56 C55 H55A 119.8
C54 C55 H55A 119.8
C16 C18 H18A 109.5
C16 C18 H18B 109.5
H18A C18 H18B 109.5
C16 C18 H18C 109.5
H18A C18 H18C 109.5
H18B C18 H18C 109.5
C14 C13 C12 114.3(2)
C14 C13 H13A 108.7
C12 C13 H13A 108.7
C14 C13 H13B 108.7
C12 C13 H13B 108.7
H13A C13 H13B 107.6
C54 C53 C52 120.4(3)
C54 C53 H53A 119.8
C52 C53 H53A 119.8
C12 C20 H20A 109.5
C12 C20 H20B 109.5
H20A C20 H20B 109.5
C12 C20 H20C 109.5
H20A C20 H20C 109.5
H20B C20 H20C 109.5
C15 C14 C13 106.1(2)
C15 C14 H14A 110.5
C13 C14 H14A 110.5
C15 C14 H14B 110.5
C13 C14 H14B 110.5
H14A C14 H14B 108.7
C12 C19 H19A 109.5
C12 C19 H19B 109.5
H19A C19 H19B 109.5
C12 C19 H19C 109.5
H19A C19 H19C 109.5
H19B C19 H19C 109.5
F24 C24 C25 120.7(3)
F24 C24 C23 120.1(3)
C25 C24 C23 119.3(3)
C16 C17 H17A 109.5
C16 C17 H17B 109.5
H17A C17 H17B 109.5
C16 C17 H17C 109.5
H17A C17 H17C 109.5
H17B C17 H17C 109.5

loop_
_geom_bond_atom_site_label_1
_geom_bond_atom_site_label_2
_geom_bond_distance
S1 C51 1.782(2)
S1 C61 1.784(3)
S1 C71 1.787(3)
F46 C46 1.352(3)
F36 C36 1.351(3)
F45 C45 1.346(3)
F32 C32 1.352(3)
F42 C42 1.352(3)
F26 C26 1.351(3)
O1 C11 1.328(3)
O1 B1 1.509(3)
F35 C35 1.345(3)
F33 C33 1.345(3)
F25 C25 1.347(3)
F22 C22 1.354(3)
F44 C44 1.342(3)
F43 C43 1.346(3)
F34 C34 1.349(3)
O2 C11 1.226(3)
F23 C23 1.344(4)
N1 C11 1.386(3)
N1 C12 1.513(3)
N1 C16 1.514(3)
C51 C52 1.387(4)
C51 C56 1.391(4)
C41 C46 1.389(3)
C41 C42 1.395(3)
C41 B1 1.645(3)
C45 C44 1.380(4)
C45 C46 1.390(4)
C31 C32 1.386(4)
C31 C36 1.390(3)
C31 B1 1.649(4)
C32 C33 1.388(4)
C36 C35 1.385(4)
C71 C76 1.384(4)
C71 C72 1.390(4)
C52 C53 1.392(4)
C52 H52A 0.9500
C43 C44 1.374(4)
C43 C42 1.381(4)
C34 C35 1.368(4)
C34 C33 1.376(4)
C16 C17 1.536(4)
C16 C18 1.538(4)
C16 C15 1.544(4)
C61 C66 1.383(4)
C61 C62 1.389(4)
C22 C23 1.384(4)
C22 C21 1.391(4)
C15 C14 1.508(4)
C15 H15A 0.9900
C15 H15B 0.9900
C21 C26 1.393(3)
C21 B1 1.659(4)
C56 C55 1.385(4)
C56 H56A 0.9500
C72 C73 1.393(4)
C72 H72A 0.9500
C26 C25 1.392(4)
C76 C75 1.389(4)
C76 H76A 0.9500
C62 C63 1.390(4)
C62 H62A 0.9500
C66 C65 1.400(4)
C66 H66A 0.9500
C54 C53 1.383(4)
C54 C55 1.385(4)
C54 H54A 0.9500
C25 C24 1.363(5)
C63 C64 1.386(4)
C63 H63A 0.9500
C12 C20 1.533(4)
C12 C13 1.535(4)
C12 C19 1.538(4)
C65 C64 1.383(5)
C65 H65A 0.9500
C75 C74 1.387(5)
C75 H75A 0.9500
C74 C73 1.380(5)
C74 H74A 0.9500
C23 C24 1.379(5)
C73 H73A 0.9500
C64 H64A 0.9500
C55 H55A 0.9500
F24 C24 1.348(3)
C18 H18A 0.9800
C18 H18B 0.9800
C18 H18C 0.9800
C13 C14 1.514(4)
C13 H13A 0.9900
C13 H13B 0.9900
C53 H53A 0.9500
C20 H20A 0.9800
C20 H20B 0.9800
C20 H20C 0.9800
C14 H14A 0.9900
C14 H14B 0.9900
C19 H19A 0.9800
C19 H19B 0.9800
C19 H19C 0.9800
C17 H17A 0.9800
C17 H17B 0.9800
C17 H17C 0.9800

loop_
_geom_torsion_atom_site_label_1
_geom_torsion_atom_site_label_2
_geom_torsion_atom_site_label_3
_geom_torsion_atom_site_label_4
_geom_torsion
C61 S1 C51 C52 -3.8(3)
C71 S1 C51 C52 106.7(2)
C61 S1 C51 C56 171.6(2)
C71 S1 C51 C56 -77.9(2)
B1 O1 C11 O2 16.4(3)
B1 O1 C11 N1 -163.1(2)
C12 N1 C11 O2 13.8(3)
C16 N1 C11 O2 171.1(2)
C12 N1 C11 O1 -166.7(2)
C16 N1 C11 O1 -9.4(3)
C36 C31 C32 F32 -178.8(2)
B1 C31 C32 F32 -5.7(4)
C36 C31 C32 C33 0.8(4)
B1 C31 C32 C33 173.9(2)
C32 C31 C36 F36 -179.0(2)
B1 C31 C36 F36 7.2(3)
C32 C31 C36 C35 -0.4(4)
B1 C31 C36 C35 -174.1(2)
C51 S1 C71 C76 152.4(2)
C61 S1 C71 C76 -98.9(2)
C51 S1 C71 C72 -26.3(3)
C61 S1 C71 C72 82.4(2)
C56 C51 C52 C53 0.0(4)
S1 C51 C52 C53 175.1(2)
F43 C43 C42 F42 -1.2(4)
C44 C43 C42 F42 179.6(2)
F43 C43 C42 C41 178.4(2)
C44 C43 C42 C41 -0.8(4)
C46 C41 C42 F42 -178.3(2)
B1 C41 C42 F42 -2.9(3)
C46 C41 C42 C43 2.1(4)
B1 C41 C42 C43 177.5(2)
C11 N1 C16 C17 -65.7(3)
C12 N1 C16 C17 90.0(3)
C11 N1 C16 C18 57.6(3)
C12 N1 C16 C18 -146.7(2)
C11 N1 C16 C15 173.7(2)
C12 N1 C16 C15 -30.6(3)
C51 S1 C61 C66 100.0(2)
C71 S1 C61 C66 -9.6(3)
C51 S1 C61 C62 -79.1(2)
C71 S1 C61 C62 171.37(19)
N1 C16 C15 C14 45.7(3)
C17 C16 C15 C14 -75.8(3)
C18 C16 C15 C14 166.5(3)
F22 C22 C21 C26 -175.6(2)
C23 C22 C21 C26 3.3(4)
F22 C22 C21 B1 1.2(4)
C23 C22 C21 B1 -179.9(2)
C52 C51 C56 C55 -0.7(4)
S1 C51 C56 C55 -176.1(2)
C76 C71 C72 C73 0.0(4)
S1 C71 C72 C73 178.6(2)
C11 O1 B1 C41 -73.2(3)
C11 O1 B1 C31 54.0(3)
C11 O1 B1 C21 173.70(19)
C46 C41 B1 O1 -6.9(3)
C42 C41 B1 O1 178.3(2)
C46 C41 B1 C31 -129.8(2)
C42 C41 B1 C31 55.4(3)
C46 C41 B1 C21 106.5(3)
C42 C41 B1 C21 -68.3(3)
C32 C31 B1 O1 -112.3(3)
C36 C31 B1 O1 60.4(3)
C32 C31 B1 C41 15.2(3)
C36 C31 B1 C41 -172.0(2)
C32 C31 B1 C21 133.8(2)
C36 C31 B1 C21 -53.4(3)
C22 C21 B1 O1 47.8(3)
C26 C21 B1 O1 -135.8(2)
C22 C21 B1 C41 -72.9(3)
C26 C21 B1 C41 103.5(3)
C22 C21 B1 C31 162.6(2)
C26 C21 B1 C31 -21.0(3)
C22 C21 C26 F26 179.6(2)
B1 C21 C26 F26 3.0(4)
C22 C21 C26 C25 -1.8(4)
B1 C21 C26 C25 -178.4(2)
C72 C71 C76 C75 -0.8(4)
S1 C71 C76 C75 -179.5(2)
C66 C61 C62 C63 -1.1(4)
S1 C61 C62 C63 178.0(2)
C62 C61 C66 C65 0.2(4)
S1 C61 C66 C65 -178.8(2)
C42 C41 C46 F46 178.4(2)
B1 C41 C46 F46 3.3(4)
C42 C41 C46 C45 -2.0(4)
B1 C41 C46 C45 -177.1(2)
F45 C45 C46 F46 0.4(3)
C44 C45 C46 F46 -179.6(2)
F45 C45 C46 C41 -179.2(2)
C44 C45 C46 C41 0.7(4)
F43 C43 C44 F44 -0.1(4)
C42 C43 C44 F44 179.1(2)
F43 C43 C44 C45 -179.9(2)
C42 C43 C44 C45 -0.7(4)
F45 C45 C44 F44 0.9(4)
C46 C45 C44 F44 -179.0(2)
F45 C45 C44 C43 -179.3(2)
C46 C45 C44 C43 0.7(4)
F26 C26 C25 F25 -1.3(4)
C21 C26 C25 F25 -179.9(2)
F26 C26 C25 C24 178.3(2)
C21 C26 C25 C24 -0.3(4)
C61 C62 C63 C64 1.1(4)
C11 N1 C12 C20 67.4(3)
C16 N1 C12 C20 -89.2(3)
C11 N1 C12 C13 -171.6(2)
C16 N1 C12 C13 31.8(3)
C11 N1 C12 C19 -54.6(3)
C16 N1 C12 C19 148.7(2)
F34 C34 C33 F33 -0.3(4)
C35 C34 C33 F33 -179.1(2)
F34 C34 C33 C32 -179.0(2)
C35 C34 C33 C32 2.1(4)
F32 C32 C33 F33 -0.8(3)
C31 C32 C33 F33 179.6(2)
F32 C32 C33 C34 178.0(2)
C31 C32 C33 C34 -1.6(4)
C61 C66 C65 C64 0.6(4)
F34 C34 C35 F35 -1.0(4)
C33 C34 C35 F35 177.9(2)
F34 C34 C35 C36 179.4(2)
C33 C34 C35 C36 -1.7(4)
F36 C36 C35 F35 0.0(4)
C31 C36 C35 F35 -178.7(2)
F36 C36 C35 C34 179.6(2)
C31 C36 C35 C34 0.9(4)
C71 C76 C75 C74 1.0(4)
C76 C75 C74 C73 -0.5(4)
F22 C22 C23 F23 -1.6(4)
C21 C22 C23 F23 179.4(3)
F22 C22 C23 C24 176.4(3)
C21 C22 C23 C24 -2.5(4)
C75 C74 C73 C72 -0.4(5)
C71 C72 C73 C74 0.6(4)
C66 C65 C64 C63 -0.6(4)
C62 C63 C64 C65 -0.3(4)
C51 C56 C55 C54 1.0(4)
C53 C54 C55 C56 -0.6(4)
N1 C12 C13 C14 -47.5(3)
C20 C12 C13 C14 74.0(3)
C19 C12 C13 C14 -168.1(3)
C55 C54 C53 C52 -0.1(4)
C51 C52 C53 C54 0.4(4)
C16 C15 C14 C13 -61.0(3)
C12 C13 C14 C15 61.7(3)
F25 C25 C24 F24 0.9(4)
C26 C25 C24 F24 -178.7(3)
F25 C25 C24 C23 -179.2(3)
C26 C25 C24 C23 1.3(4)
F23 C23 C24 F24 -1.9(4)
C22 C23 C24 F24 -179.9(3)
F23 C23 C24 C25 178.1(3)
C22 C23 C24 C25 0.1(4)
